data_7251304
loop_
_publ_author_name
'Mulliri, Kleni'
'Meier, Kris'
'Feuchter, Johanna-Dorothea'
'Javor, Sacha'
'Andrade Meirelles, Matheus'
'Reymond, Jean-Louis'

_publ_section_title
;
 Diversifying the Triquinazine Scaffold of a Janus Kinase Inhibitor
;
_journal_name_full 'RSC Medicinal Chemistry'
_journal_paper_doi 10.1039/D5MD00921A
_journal_year 2025
_chemical_formula_moiety 'C14 H20 N5, C2 H3 O2, 3(H2 O)'
_chemical_formula_sum 'C16 H29 N5 O5'
_chemical_formula_weight 371.44
_space_group_IT_number 2
_space_group_name_Hall '-P 1'
_space_group_name_H-M_alt 'P -1'
_symmetry_cell_setting triclinic
_symmetry_Int_Tables_number 2
_symmetry_space_group_name_Hall '-P 1'
_symmetry_space_group_name_H-M 'P -1'
_atom_sites_solution_hydrogens difmap
_atom_sites_solution_primary dual
_audit_creation_date 2022-12-22T19:49:56-00:00
_audit_update_record
;
2025-08-22 deposited with the CCDC.	2025-11-13 downloaded from the CCDC.
;
_cell_angle_alpha 61.817(3)
_cell_angle_beta 77.117(3)
_cell_angle_gamma 83.188(3)
_cell_formula_units_Z 2
_cell_length_a 10.3008(3)
_cell_length_b 10.3514(3)
_cell_length_c 10.8884(3)
_cell_measurement_reflns_used 15323
_cell_measurement_temperature 173.01(10)
_cell_measurement_theta_max 79.371
_cell_measurement_theta_min 4.414
_cell_volume 997.48(6)
_computing_cell_refinement 'CrysAlisPro 1.171.42.73a (Rigaku OD, 2022)'
_computing_data_collection 'CrysAlisPro 1.171.42.73a (Rigaku OD, 2022)'
_computing_data_reduction 'CrysAlisPro 1.171.42.73a (Rigaku OD, 2022)'
_computing_molecular_graphics 'Olex2 1.3 (Dolomanov et al., 2009)'
_computing_publication_material 'Olex2 1.3 (Dolomanov et al., 2009)'
_computing_structure_refinement 'SHELXL 2018/3 (Sheldrick, 2015)'
_computing_structure_solution 'SHELXT  (Sheldrick, 2015)'
_diffrn_ambient_environment N~2~
_diffrn_ambient_temperature 173.01(10)
_diffrn_detector 'Hybrid Pixel Array Detector'
_diffrn_detector_area_resol_mean 10
_diffrn_detector_type HyPix
_diffrn_measured_fraction_theta_full 1
_diffrn_measured_fraction_theta_max 1
_diffrn_measurement_device 'four-circle diffractometer'
_diffrn_measurement_device_type 'XtaLAB Synergy, Dualflex, HyPix'
_diffrn_measurement_method '\w scans'
_diffrn_orient_matrix_type 'CrysAlisPro convention (1999,Acta A55,543-557)'
_diffrn_orient_matrix_UB_11 0.1461767
_diffrn_orient_matrix_UB_12 0.0169422
_diffrn_orient_matrix_UB_13 -0.0782443
_diffrn_orient_matrix_UB_21 0.0440767
_diffrn_orient_matrix_UB_22 -0.0072217
_diffrn_orient_matrix_UB_23 0.1293608
_diffrn_orient_matrix_UB_31 0.0152492
_diffrn_orient_matrix_UB_32 -0.1678578
_diffrn_orient_matrix_UB_33 0.0623077
_diffrn_radiation_monochromator mirror
_diffrn_radiation_probe x-ray
_diffrn_radiation_type 'Cu K\a'
_diffrn_radiation_wavelength 1.54184
_diffrn_reflns_av_R_equivalents 0.0307
_diffrn_reflns_av_unetI/netI 0.0393
_diffrn_reflns_Laue_measured_fraction_full 1
_diffrn_reflns_Laue_measured_fraction_max 1
_diffrn_reflns_limit_h_max 12
_diffrn_reflns_limit_h_min -12
_diffrn_reflns_limit_k_max 11
_diffrn_reflns_limit_k_min -12
_diffrn_reflns_limit_l_max 13
_diffrn_reflns_limit_l_min -13
_diffrn_reflns_number 22904
_diffrn_reflns_point_group_measured_fraction_full 1
_diffrn_reflns_point_group_measured_fraction_max 1
_diffrn_reflns_theta_full 67.684
_diffrn_reflns_theta_max 67.708
_diffrn_reflns_theta_min 4.404
_diffrn_source 'micro-focus sealed X-ray tube'
_diffrn_source_type 'PhotonJet (Cu) X-ray Source'
_exptl_absorpt_coefficient_mu 0.77
_exptl_absorpt_correction_T_max 1
_exptl_absorpt_correction_T_min 0.85
_exptl_absorpt_correction_type gaussian
_exptl_absorpt_process_details
;
        CrysAlisPro 1.171.42.73a (Rigaku Oxford Diffraction, 2022)
        Numerical absorption correction based on gaussian integration over
        a multifaceted crystal model
        Empirical absorption correction using spherical harmonics,
        implemented in SCALE3 ABSPACK scaling algorithm.
;
_exptl_crystal_colour colourless
_exptl_crystal_density_diffrn 1.237
_exptl_crystal_description plate
_exptl_crystal_F_000 400
_exptl_crystal_size_max 0.117
_exptl_crystal_size_mid 0.065
_exptl_crystal_size_min 0.028
_refine_diff_density_max 0.219
_refine_diff_density_min -0.169
_refine_diff_density_rms 0.029
_refine_ls_extinction_method none
_refine_ls_goodness_of_fit_ref 1.045
_refine_ls_hydrogen_treatment refall
_refine_ls_matrix_type full
_refine_ls_number_parameters 361
_refine_ls_number_reflns 3607
_refine_ls_number_restraints 6
_refine_ls_restrained_S_all 1.045
_refine_ls_R_factor_all 0.0333
_refine_ls_R_factor_gt 0.0308
_refine_ls_shift/su_max 0
_refine_ls_shift/su_mean 0
_refine_ls_structure_factor_coef Fsqd
_refine_ls_weighting_details 'w=1/[\s^2^(Fo^2^)+(0.0458P)^2^+0.1766P] where P=(Fo^2^+2Fc^2^)/3'
_refine_ls_weighting_scheme calc
_refine_ls_wR_factor_gt 0.0821
_refine_ls_wR_factor_ref 0.0838
_reflns_Friedel_coverage 0
_reflns_number_gt 3312
_reflns_number_total 3607
_reflns_threshold_expression 'I > 2\s(I)'
_cod_data_source_file d5md00921a2.cif
_cod_data_source_block 22JLR020_KM-157-01
_cod_database_code 7251304
_shelx_estimated_absorpt_t_min 0.915
_shelx_estimated_absorpt_t_max 0.979
_shelx_shelxl_version_number 2018/3

loop_
_symmetry_equiv_pos_as_xyz
'x, y, z'
'-x, -y, -z'

loop_
_atom_site_label
_atom_site_type_symbol
_atom_site_fract_x
_atom_site_fract_y
_atom_site_fract_z
_atom_site_U_iso_or_equiv
_atom_site_adp_type
_atom_site_occupancy
_atom_site_site_symmetry_order
_atom_site_calc_flag
_atom_site_refinement_flags_posn
_atom_site_refinement_flags_adp
_atom_site_refinement_flags_occupancy
_atom_site_disorder_assembly
_atom_site_disorder_group
O3 O -0.14316(8) 0.52716(9) 0.89866(9) 0.03703(19) Uani 1 1 d . . . . .
O1 O -0.13506(8) 0.26810(9) 0.89547(10) 0.0424(2) Uani 1 1 d . . . . .
O2 O -0.21233(8) 0.07104(9) 0.90935(9) 0.0415(2) Uani 1 1 d . . . . .
O4 O -0.40481(9) 0.96255(11) 0.83942(10) 0.0473(2) Uani 1 1 d . . . . .
N5 N 0.11151(9) 0.15979(10) 0.87650(10) 0.0313(2) Uani 1 1 d . . . . .
N4 N 0.50352(9) 0.16545(11) 0.58185(10) 0.0333(2) Uani 1 1 d . . . . .
N3 N 0.52463(9) 0.31863(10) 0.33899(10) 0.0338(2) Uani 1 1 d . . . . .
N2 N 0.73609(9) 0.40458(10) 0.18389(10) 0.0347(2) Uani 1 1 d . . . . .
N1 N 0.92344(10) 0.31079(11) 0.30172(11) 0.0376(2) Uani 1 1 d . . . . .
O5 O -0.3014(4) 0.7561(2) 0.7440(4) 0.0520(8) Uani 0.843(14) 1 d . . P A 1
C6 C 0.58132(10) 0.24164(11) 0.45476(11) 0.0304(2) Uani 1 1 d . . . . .
C3 C 0.72205(10) 0.24168(12) 0.43806(11) 0.0313(2) Uani 1 1 d . . . . .
C4 C 0.79121(10) 0.32496(11) 0.30031(11) 0.0311(2) Uani 1 1 d . . . . .
C10 C 0.13910(10) 0.16468(12) 0.73237(11) 0.0314(2) Uani 1 1 d . . . . .
C7 C 0.36094(10) 0.14569(12) 0.60438(11) 0.0320(2) Uani 1 1 d . . . . .
C15 C -0.22492(11) 0.20173(12) 0.88741(11) 0.0344(2) Uani 1 1 d . . . . .
C5 C 0.60464(11) 0.39368(12) 0.21345(12) 0.0350(2) Uani 1 1 d . . . . .
C8 C 0.31586(11) -0.00648(12) 0.72099(12) 0.0334(2) Uani 1 1 d . . . . .
C11 C 0.26998(10) 0.25192(12) 0.65082(12) 0.0321(2) Uani 1 1 d . . . . .
C14 C 0.19264(11) 0.27680(13) 0.86478(13) 0.0366(3) Uani 1 1 d . . . . .
C9 C 0.16479(11) 0.01110(13) 0.74232(13) 0.0353(2) Uani 1 1 d . . . . .
C13 C 0.31950(11) 0.27183(13) 0.76445(13) 0.0355(3) Uani 1 1 d . . . . .
C2 C 0.81998(12) 0.17381(14) 0.52567(13) 0.0399(3) Uani 1 1 d . . . . .
C1 C 0.94031(12) 0.21873(15) 0.43858(13) 0.0433(3) Uani 1 1 d . . . . .
C12 C 0.24740(13) 0.39955(14) 0.52677(14) 0.0445(3) Uani 1 1 d . . . . .
C16 C -0.35315(13) 0.28219(17) 0.85096(19) 0.0532(4) Uani 1 1 d . . . . .
H10 H 0.0639(13) 0.2146(14) 0.6884(13) 0.032(3) Uiso 1 1 d . . . . .
H9A H 0.1203(14) -0.0640(16) 0.8301(15) 0.040(3) Uiso 1 1 d . . . . .
H13A H 0.3713(12) 0.1854(14) 0.8182(13) 0.030(3) Uiso 1 1 d . . . . .
H5 H 0.5581(13) 0.4465(14) 0.1339(14) 0.034(3) Uiso 1 1 d . . . . .
H8A H 0.3478(12) -0.0283(14) 0.8049(14) 0.033(3) Uiso 1 1 d . . . . .
H7 H 0.3412(12) 0.1615(14) 0.5131(14) 0.034(3) Uiso 1 1 d . . . . .
H4 H 0.5428(14) 0.1130(16) 0.6525(16) 0.042(4) Uiso 1 1 d . . . . .
H8B H 0.3478(13) -0.0814(16) 0.6940(14) 0.039(3) Uiso 1 1 d . . . . .
H14A H 0.1432(14) 0.3720(16) 0.8208(15) 0.042(3) Uiso 1 1 d . . . . .
H9B H 0.1334(13) 0.0090(14) 0.6652(14) 0.036(3) Uiso 1 1 d . . . . .
H2 H 0.8055(14) 0.1068(17) 0.6263(17) 0.048(4) Uiso 1 1 d . . . . .
H5A H 0.1389(14) 0.0685(16) 0.9468(15) 0.041(3) Uiso 1 1 d . . . . .
H14B H 0.2033(13) 0.2533(15) 0.9610(15) 0.040(3) Uiso 1 1 d . . . . .
H12A H 0.1874(16) 0.4627(17) 0.5627(16) 0.052(4) Uiso 1 1 d . . . . .
H1 H 0.9847(16) 0.3552(17) 0.2313(17) 0.046(4) Uiso 1 1 d . . . . .
H13B H 0.3693(14) 0.3606(16) 0.7214(15) 0.041(3) Uiso 1 1 d . . . . .
H12B H 0.3349(16) 0.4486(17) 0.4755(17) 0.053(4) Uiso 1 1 d . . . . .
H12C H 0.2067(15) 0.3849(17) 0.4591(17) 0.052(4) Uiso 1 1 d . . . . .
H5B H 0.0188(16) 0.1813(17) 0.9009(16) 0.049(4) Uiso 1 1 d . . . . .
H1A H 1.0292(15) 0.1899(16) 0.4586(16) 0.049(4) Uiso 1 1 d . . . . .
H16A H -0.426(2) 0.233(2) 0.924(2) 0.084(6) Uiso 1 1 d . . . . .
H16B H -0.351(2) 0.378(2) 0.833(2) 0.080(6) Uiso 1 1 d . . . . .
H16C H -0.368(2) 0.283(3) 0.762(3) 0.113(8) Uiso 1 1 d . . . . .
H3A H -0.1745(17) 0.4960(19) 0.988(2) 0.060(5) Uiso 1 1 d . . . . .
H3B H -0.1428(16) 0.450(2) 0.8887(18) 0.058(5) Uiso 1 1 d . . . . .
H4A H -0.345(2) 0.990(2) 0.869(2) 0.075(6) Uiso 1 1 d . . . . .
H4B H -0.3637(19) 0.886(2) 0.817(2) 0.072(5) Uiso 1 1 d . . . . .
H5C H -0.259(2) 0.678(2) 0.798(2) 0.075(6) Uiso 1 1 d . . . . .
H5D H -0.364(2) 0.727(2) 0.717(2) 0.078(6) Uiso 1 1 d . . . . .
O5A O -0.351(2) 0.722(2) 0.811(3) 0.065(4) Uani 0.157(14) 1 d . U P A 2

loop_
_atom_site_aniso_label
_atom_site_aniso_U_11
_atom_site_aniso_U_22
_atom_site_aniso_U_33
_atom_site_aniso_U_23
_atom_site_aniso_U_13
_atom_site_aniso_U_12
O3 0.0375(4) 0.0348(4) 0.0347(5) -0.0132(4) -0.0033(3) -0.0051(3)
O1 0.0295(4) 0.0431(5) 0.0611(5) -0.0296(4) -0.0097(4) 0.0027(3)
O2 0.0461(5) 0.0350(4) 0.0461(5) -0.0172(4) -0.0195(4) 0.0035(3)
O4 0.0448(5) 0.0488(5) 0.0498(5) -0.0199(4) -0.0184(4) -0.0012(4)
N5 0.0274(4) 0.0298(5) 0.0359(5) -0.0151(4) -0.0050(4) 0.0003(3)
N4 0.0274(4) 0.0394(5) 0.0301(5) -0.0141(4) -0.0055(4) 0.0014(4)
N3 0.0329(5) 0.0346(5) 0.0341(5) -0.0164(4) -0.0075(4) 0.0033(4)
N2 0.0391(5) 0.0302(5) 0.0323(5) -0.0130(4) -0.0040(4) -0.0031(4)
N1 0.0308(5) 0.0409(5) 0.0372(5) -0.0153(4) -0.0012(4) -0.0079(4)
O5 0.0557(13) 0.0435(9) 0.0630(17) -0.0221(9) -0.0308(12) 0.0036(7)
C6 0.0318(5) 0.0295(5) 0.0328(5) -0.0174(4) -0.0053(4) 0.0012(4)
C3 0.0321(5) 0.0312(5) 0.0325(5) -0.0162(5) -0.0048(4) -0.0021(4)
C4 0.0327(5) 0.0279(5) 0.0351(5) -0.0170(4) -0.0043(4) -0.0028(4)
C10 0.0263(5) 0.0342(6) 0.0339(5) -0.0152(5) -0.0080(4) 0.0006(4)
C7 0.0295(5) 0.0348(6) 0.0320(5) -0.0157(5) -0.0055(4) -0.0007(4)
C15 0.0310(5) 0.0361(6) 0.0325(5) -0.0129(5) -0.0062(4) -0.0001(4)
C5 0.0388(6) 0.0321(6) 0.0328(6) -0.0140(5) -0.0086(5) 0.0031(4)
C8 0.0359(6) 0.0288(5) 0.0377(6) -0.0178(5) -0.0053(5) -0.0006(4)
C11 0.0279(5) 0.0297(5) 0.0366(6) -0.0139(5) -0.0056(4) -0.0004(4)
C14 0.0348(6) 0.0344(6) 0.0454(7) -0.0229(5) -0.0051(5) -0.0025(5)
C9 0.0355(6) 0.0351(6) 0.0382(6) -0.0186(5) -0.0056(5) -0.0063(5)
C13 0.0302(5) 0.0340(6) 0.0468(6) -0.0225(5) -0.0052(5) -0.0039(5)
C2 0.0342(6) 0.0470(7) 0.0341(6) -0.0139(5) -0.0079(5) -0.0029(5)
C1 0.0323(6) 0.0522(7) 0.0414(6) -0.0169(6) -0.0091(5) -0.0037(5)
C12 0.0424(7) 0.0327(6) 0.0447(7) -0.0094(5) -0.0036(5) 0.0024(5)
C16 0.0361(7) 0.0420(8) 0.0722(10) -0.0158(7) -0.0189(7) 0.0028(6)
O5A 0.062(7) 0.071(6) 0.077(9) -0.042(6) -0.029(6) 0.007(5)

loop_
_atom_type_symbol
_atom_type_description
_atom_type_scat_dispersion_real
_atom_type_scat_dispersion_imag
_atom_type_scat_source
C C 0.0181 0.0091 'International Tables Vol C Tables 4.2.6.8 and 6.1.1.4'
H H 0 0 'International Tables Vol C Tables 4.2.6.8 and 6.1.1.4'
N N 0.0311 0.018 'International Tables Vol C Tables 4.2.6.8 and 6.1.1.4'
O O 0.0492 0.0322 'International Tables Vol C Tables 4.2.6.8 and 6.1.1.4'

loop_
_exptl_crystal_face_index_h
_exptl_crystal_face_index_k
_exptl_crystal_face_index_l
_exptl_crystal_face_perp_dist
-1 -1 1 0.034
0 -1 0 0.052
1 1 0 0.0431
-1 0 0 0.0204
1 0 0 0.0076
-1 1 0 0.0395
1 -1 0 0.0421
-1 -1 -1 0.0372
-1 0 -1 0.0158
0 1 1 0.0487
0 0 -1 0.0158
0 0 1 0.0456
0 -1 1 0.0358
0 1 -1 0.0384
-1 0 1 0.0314
1 -1 -1 0.0339
1 0 -1 0.0094

loop_
_geom_angle_atom_site_label_1
_geom_angle_atom_site_label_2
_geom_angle_atom_site_label_3
_geom_angle
_geom_angle_site_symmetry_1
_geom_angle_site_symmetry_3
_geom_angle_publ_flag
H3A O3 H3B 102.6(16) . . ?
H4A O4 H4B 106.5(16) . . ?
C10 N5 H5A 111.7(8) . . ?
C10 N5 H5B 109.4(9) . . ?
C14 N5 C10 106.95(8) . . ?
C14 N5 H5A 107.6(8) . . ?
C14 N5 H5B 108.8(9) . . ?
H5A N5 H5B 112.2(12) . . ?
C6 N4 C7 124.66(9) . . ?
C6 N4 H4 117.2(9) . . ?
C7 N4 H4 117.3(9) . . ?
C5 N3 C6 118.06(9) . . ?
C5 N2 C4 112.20(9) . . ?
C4 N1 C1 108.29(10) . . ?
C4 N1 H1 125.7(10) . . ?
C1 N1 H1 125.9(10) . . ?
H5C O5 H5D 108.1(18) . . ?
N4 C6 N3 119.32(10) . . ?
N4 C6 C3 121.68(10) . . ?
N3 C6 C3 119.00(10) . . ?
C6 C3 C2 137.37(10) . . ?
C4 C3 C6 115.91(10) . . ?
C4 C3 C2 106.69(10) . . ?
N2 C4 N1 125.45(10) . . ?
N2 C4 C3 125.89(10) . . ?
N1 C4 C3 108.65(10) . . ?
N5 C10 C11 105.89(8) . . ?
N5 C10 C9 112.00(9) . . ?
N5 C10 H10 106.6(7) . . ?
C11 C10 H10 112.1(7) . . ?
C9 C10 C11 107.23(8) . . ?
C9 C10 H10 112.9(7) . . ?
N4 C7 C8 112.61(9) . . ?
N4 C7 C11 115.34(9) . . ?
N4 C7 H7 107.2(7) . . ?
C8 C7 C11 104.03(8) . . ?
C8 C7 H7 109.8(7) . . ?
C11 C7 H7 107.7(7) . . ?
O1 C15 C16 118.58(11) . . ?
O2 C15 O1 122.78(10) . . ?
O2 C15 C16 118.64(11) . . ?
N3 C5 H5 114.3(8) . . ?
N2 C5 N3 128.92(10) . . ?
N2 C5 H5 116.8(8) . . ?
C7 C8 H8A 109.9(8) . . ?
C7 C8 H8B 112.4(8) . . ?
C9 C8 C7 102.00(9) . . ?
C9 C8 H8A 111.7(8) . . ?
C9 C8 H8B 112.8(8) . . ?
H8A C8 H8B 108.0(11) . . ?
C7 C11 C10 103.20(8) . . ?
C13 C11 C10 103.86(9) . . ?
C13 C11 C7 112.28(9) . . ?
C12 C11 C10 112.55(9) . . ?
C12 C11 C7 113.27(9) . . ?
C12 C11 C13 111.06(10) . . ?
N5 C14 C13 102.47(9) . . ?
N5 C14 H14A 107.3(8) . . ?
N5 C14 H14B 108.2(8) . . ?
C13 C14 H14A 111.2(8) . . ?
C13 C14 H14B 115.7(8) . . ?
H14A C14 H14B 111.3(11) . . ?
C10 C9 H9A 112.7(8) . . ?
C10 C9 H9B 109.1(8) . . ?
C8 C9 C10 103.99(8) . . ?
C8 C9 H9A 113.0(8) . . ?
C8 C9 H9B 109.7(8) . . ?
H9A C9 H9B 108.2(11) . . ?
C11 C13 H13A 110.1(7) . . ?
C11 C13 H13B 110.5(8) . . ?
C14 C13 C11 104.01(9) . . ?
C14 C13 H13A 107.6(7) . . ?
C14 C13 H13B 112.1(8) . . ?
H13A C13 H13B 112.2(11) . . ?
C3 C2 H2 127.8(9) . . ?
C1 C2 C3 106.30(11) . . ?
C1 C2 H2 125.8(9) . . ?
N1 C1 H1A 119.9(9) . . ?
C2 C1 N1 110.07(11) . . ?
C2 C1 H1A 129.9(9) . . ?
C11 C12 H12A 109.8(9) . . ?
C11 C12 H12B 109.2(9) . . ?
C11 C12 H12C 109.9(9) . . ?
H12A C12 H12B 109.5(12) . . ?
H12A C12 H12C 109.9(12) . . ?
H12B C12 H12C 108.5(13) . . ?
C15 C16 H16A 110.6(13) . . ?
C15 C16 H16B 112.2(12) . . ?
C15 C16 H16C 109.1(14) . . ?
H16A C16 H16B 110.7(18) . . ?
H16A C16 H16C 107.0(18) . . ?
H16B C16 H16C 107.0(19) . . ?
H5C O5A H5D 89(2) . . ?

loop_
_geom_bond_atom_site_label_1
_geom_bond_atom_site_label_2
_geom_bond_distance
_geom_bond_site_symmetry_2
_geom_bond_publ_flag
O3 H3A 0.86(2) . ?
O3 H3B 0.856(19) . ?
O1 C15 1.2572(14) . ?
O2 C15 1.2534(14) . ?
O4 H4A 0.88(2) . ?
O4 H4B 0.96(2) . ?
N5 C10 1.5085(14) . ?
N5 C14 1.4927(14) . ?
N5 H5A 0.953(15) . ?
N5 H5B 0.962(16) . ?
N4 C6 1.3430(14) . ?
N4 C7 1.4568(14) . ?
N4 H4 0.862(16) . ?
N3 C6 1.3543(14) . ?
N3 C5 1.3408(15) . ?
N2 C4 1.3533(15) . ?
N2 C5 1.3257(15) . ?
N1 C4 1.3553(14) . ?
N1 C1 1.3762(17) . ?
N1 H1 0.847(16) . ?
O5 H5C 0.88(2) . ?
O5 H5D 0.89(2) . ?
C6 C3 1.4202(15) . ?
C3 C4 1.3958(15) . ?
C3 C2 1.4314(16) . ?
C10 C11 1.5553(14) . ?
C10 C9 1.5361(16) . ?
C10 H10 0.966(13) . ?
C7 C8 1.5265(16) . ?
C7 C11 1.5532(15) . ?
C7 H7 0.992(13) . ?
C15 C16 1.5021(17) . ?
C5 H5 0.977(13) . ?
C8 C9 1.5233(15) . ?
C8 H8A 0.957(13) . ?
C8 H8B 0.953(14) . ?
C11 C13 1.5429(15) . ?
C11 C12 1.5231(16) . ?
C14 C13 1.5180(16) . ?
C14 H14A 1.002(15) . ?
C14 H14B 0.986(14) . ?
C9 H9A 0.957(15) . ?
C9 H9B 0.975(14) . ?
C13 H13A 0.979(13) . ?
C13 H13B 0.962(15) . ?
C2 C1 1.3594(18) . ?
C2 H2 0.969(16) . ?
C1 H1A 0.968(16) . ?
C12 H12A 1.001(16) . ?
C12 H12B 0.999(16) . ?
C12 H12C 1.000(16) . ?
C16 H16A 0.95(2) . ?
C16 H16B 0.92(2) . ?
C16 H16C 1.01(3) . ?
O5A H5C 1.01(2) . ?
O5A H5D 1.04(3) . ?

loop_
_geom_hbond_atom_site_label_D
_geom_hbond_atom_site_label_H
_geom_hbond_atom_site_label_A
_geom_hbond_distance_DH
_geom_hbond_distance_HA
_geom_hbond_distance_DA
_geom_hbond_angle_DHA
_geom_hbond_site_symmetry_A
_geom_hbond_publ_flag
N4 H4 O4 0.862(16) 2.038(16) 2.8835(13) 166.6(13) 1_645 yes
N5 H5A O2 0.953(15) 1.801(15) 2.7300(12) 164.1(13) 2_557 yes
N1 H1 O3 0.847(16) 1.991(17) 2.8175(13) 165.0(14) 2_666 yes
N5 H5B O1 0.962(16) 1.725(16) 2.6571(12) 162.2(14) . yes
O3 H3A N2 0.86(2) 1.93(2) 2.7806(13) 169.8(16) 1_456 yes
O3 H3B O1 0.856(19) 1.841(19) 2.6894(12) 170.9(16) . yes
O4 H4A O2 0.88(2) 1.91(2) 2.7894(13) 172.4(18) 1_565 yes
O4 H4B O5 0.96(2) 1.85(2) 2.800(3) 168.9(17) . yes
O4 H4B O5A 0.96(2) 1.71(2) 2.627(10) 157.8(19) . yes
O5 H5C O3 0.88(2) 1.89(2) 2.7655(17) 171(2) . yes
O5A H5C O3 1.01(2) 1.89(2) 2.760(10) 142(2) . yes
O5 H5D N3 0.89(2) 2.06(2) 2.952(2) 171.7(18) 2_566 yes
O5A H5D N3 1.04(3) 2.06(2) 2.866(9) 132(2) 2_566 yes

loop_
_geom_torsion_atom_site_label_1
_geom_torsion_atom_site_label_2
_geom_torsion_atom_site_label_3
_geom_torsion_atom_site_label_4
_geom_torsion
_geom_torsion_site_symmetry_1
_geom_torsion_site_symmetry_2
_geom_torsion_site_symmetry_3
_geom_torsion_site_symmetry_4
_geom_torsion_publ_flag
N5 C10 C11 C7 125.35(9) . . . . ?
N5 C10 C11 C13 8.02(11) . . . . ?
N5 C10 C11 C12 -112.19(10) . . . . ?
N5 C10 C9 C8 -94.51(10) . . . . ?
N5 C14 C13 C11 41.13(11) . . . . ?
N4 C6 C3 C4 179.79(10) . . . . ?
N4 C6 C3 C2 2.3(2) . . . . ?
N4 C7 C8 C9 169.70(9) . . . . ?
N4 C7 C11 C10 -154.28(9) . . . . ?
N4 C7 C11 C13 -43.05(13) . . . . ?
N4 C7 C11 C12 83.74(12) . . . . ?
N3 C6 C3 C4 0.85(15) . . . . ?
N3 C6 C3 C2 -176.67(12) . . . . ?
C6 N4 C7 C8 143.04(10) . . . . ?
C6 N4 C7 C11 -97.77(12) . . . . ?
C6 N3 C5 N2 0.04(18) . . . . ?
C6 C3 C4 N2 0.32(16) . . . . ?
C6 C3 C4 N1 -178.54(9) . . . . ?
C6 C3 C2 C1 177.81(13) . . . . ?
C3 C2 C1 N1 0.05(15) . . . . ?
C4 N2 C5 N3 1.04(17) . . . . ?
C4 N1 C1 C2 -0.24(15) . . . . ?
C4 C3 C2 C1 0.14(14) . . . . ?
C10 N5 C14 C13 -36.52(11) . . . . ?
C10 C11 C13 C14 -30.18(11) . . . . ?
C7 N4 C6 N3 6.80(16) . . . . ?
C7 N4 C6 C3 -172.13(10) . . . . ?
C7 C8 C9 C10 -40.02(11) . . . . ?
C7 C11 C13 C14 -141.00(9) . . . . ?
C5 N3 C6 N4 -179.99(10) . . . . ?
C5 N3 C6 C3 -1.03(15) . . . . ?
C5 N2 C4 N1 177.48(10) . . . . ?
C5 N2 C4 C3 -1.19(15) . . . . ?
C8 C7 C11 C10 -30.45(10) . . . . ?
C8 C7 C11 C13 80.78(11) . . . . ?
C8 C7 C11 C12 -152.43(10) . . . . ?
C11 C10 C9 C8 21.24(11) . . . . ?
C11 C7 C8 C9 44.12(10) . . . . ?
C14 N5 C10 C11 17.60(11) . . . . ?
C14 N5 C10 C9 134.17(9) . . . . ?
C9 C10 C11 C7 5.61(11) . . . . ?
C9 C10 C11 C13 -111.72(9) . . . . ?
C9 C10 C11 C12 128.07(10) . . . . ?
C2 C3 C4 N2 178.56(10) . . . . ?
C2 C3 C4 N1 -0.29(12) . . . . ?
C1 N1 C4 N2 -178.53(11) . . . . ?
C1 N1 C4 C3 0.33(13) . . . . ?
C12 C11 C13 C14 91.04(11) . . . . ?
